data_1512661
loop_
_publ_author_name
'Bao-Lin Liu'
'Yan-Xia Wang'
'Fan-Hong Kong'
'Ruo-Jie Tao'

_publ_section_title
;
 A novel heterohexanuclear Schiff base complex: Synthesis, structure and
 magnetic properties
;
_journal_name_full
;
Inorganica Chimica Acta
;
_journal_page_first 469
_journal_page_last 472
_journal_paper_doi 10.1016/j.ica.2012.03.049
_journal_volume 392
_journal_year 2012
_chemical_formula_moiety 'C64 H68 Cu4 Mn2 N12 O20, 2(C H4 O)'
_chemical_formula_sum 'C66 H76 Cu4 Mn2 N12 O22'
_chemical_formula_weight 1753.43
_space_group_IT_number 2
_symmetry_cell_setting triclinic
_symmetry_space_group_name_Hall '-P 1'
_symmetry_space_group_name_H-M 'P -1'
_atom_sites_solution_hydrogens geom
_atom_sites_solution_primary direct
_atom_sites_solution_secondary difmap
_cell_angle_alpha 96.9220(10)
_cell_angle_beta 106.4860(10)
_cell_angle_gamma 90.3960(10)
_cell_formula_units_Z 1
_cell_length_a 10.0958(6)
_cell_length_b 13.3245(8)
_cell_length_c 13.5004(8)
_cell_measurement_reflns_used 5142
_cell_measurement_temperature 298(2)
_cell_measurement_theta_max 28.22
_cell_measurement_theta_min 2.24
_cell_volume 1727.13(18)
_computing_cell_refinement 'SAINT (Bruker, 2002)'
_computing_data_collection 'SMART (Bruker, 2002)'
_computing_data_reduction SAINT
_computing_molecular_graphics 'XP (Bruker, 2002)'
_computing_publication_material 'SHELXL-97 (Bruker, 2002)'
_computing_structure_refinement 'SHELXL-97 (Sheldrick, 1997)'
_computing_structure_solution 'SHELXS-97 (Sheldrick, 1997)'
_diffrn_ambient_temperature 298(2)
_diffrn_measured_fraction_theta_full 0.993
_diffrn_measured_fraction_theta_max 0.993
_diffrn_measurement_device_type 'Bruker APEX area-detector diffractometer'
_diffrn_measurement_method '\f and \w scans'
_diffrn_radiation_monochromator graphite
_diffrn_radiation_source 'fine-focus sealed tube'
_diffrn_radiation_type MoK\a
_diffrn_radiation_wavelength 0.71073
_diffrn_reflns_av_R_equivalents 0.0122
_diffrn_reflns_av_sigmaI/netI 0.0240
_diffrn_reflns_limit_h_max 8
_diffrn_reflns_limit_h_min -12
_diffrn_reflns_limit_k_max 15
_diffrn_reflns_limit_k_min -15
_diffrn_reflns_limit_l_max 16
_diffrn_reflns_limit_l_min -16
_diffrn_reflns_number 8988
_diffrn_reflns_theta_full 25.10
_diffrn_reflns_theta_max 25.10
_diffrn_reflns_theta_min 1.54
_exptl_absorpt_coefficient_mu 1.651
_exptl_absorpt_correction_T_max 0.7898
_exptl_absorpt_correction_T_min 0.6734
_exptl_absorpt_correction_type multi-scan
_exptl_absorpt_process_details 'SADABS (Bruker, 2002)'
_exptl_crystal_colour Yellow
_exptl_crystal_density_diffrn 1.686
_exptl_crystal_density_method 'not measured'
_exptl_crystal_description Block
_exptl_crystal_F_000 898
_exptl_crystal_size_max 0.26
_exptl_crystal_size_mid 0.18
_exptl_crystal_size_min 0.15
_refine_diff_density_max 0.692
_refine_diff_density_min -0.721
_refine_diff_density_rms 0.073
_refine_ls_extinction_method none
_refine_ls_goodness_of_fit_ref 1.073
_refine_ls_hydrogen_treatment constr
_refine_ls_matrix_type full
_refine_ls_number_parameters 480
_refine_ls_number_reflns 6083
_refine_ls_number_restraints 7
_refine_ls_restrained_S_all 1.578
_refine_ls_R_factor_all 0.0454
_refine_ls_R_factor_gt 0.0393
_refine_ls_shift/su_max 0.001
_refine_ls_shift/su_mean 0.001
_refine_ls_structure_factor_coef Fsqd
_refine_ls_weighting_details 'calc w=1/[\s^2^(Fo^2^)+(0.0514P)^2^+2.2037P] where P=(Fo^2^+2Fc^2^)/3'
_refine_ls_weighting_scheme calc
_refine_ls_wR_factor_gt 0.1003
_refine_ls_wR_factor_ref 0.1039
_reflns_number_gt 5359
_reflns_number_total 6083
_reflns_threshold_expression I>2\s(I)
_cod_data_source_file ICA-2012-392-469-472.cif
_cod_data_source_block 915
_cod_depositor_comments
;
The following automatic conversions were performed:

'_exptl_absorpt_correction_type' value 'Multi-scan' changed to
'multi-scan' according to the built-in table from CIF Core dictionary
named 'cif_core.dic' version 2.4.1 from 2010-06-29.

Automatic conversion script
Id: cif_fix_values 1891 2012-01-12 08:04:46Z andrius 
;
_cod_database_code 1512661

loop_
_symmetry_equiv_pos_as_xyz
'x, y, z'
'-x, -y, -z'

loop_
_atom_site_label
_atom_site_type_symbol
_atom_site_fract_x
_atom_site_fract_y
_atom_site_fract_z
_atom_site_U_iso_or_equiv
_atom_site_adp_type
_atom_site_occupancy
_atom_site_symmetry_multiplicity
_atom_site_calc_flag
_atom_site_refinement_flags
Cu1 Cu 1.07120(6) 0.20003(4) 0.52057(4) 0.03228(18) Uani 1 1 d .
Cu2 Cu 0.74785(6) 0.14598(4) 0.03561(4) 0.03285(18) Uani 1 1 d .
Mn1 Mn 0.87752(7) 0.12257(5) 0.27490(5) 0.02934(19) Uani 1 1 d .
N1 N 1.0439(4) 0.3416(3) 0.5642(3) 0.0342(9) Uani 1 1 d .
N2 N 1.2712(4) 0.2463(3) 0.5644(3) 0.0407(10) Uani 1 1 d .
H2 H 1.2890 0.2721 0.5099 0.049 Uiso 1 1 calc R
N3 N 1.1442(4) 0.0613(3) 0.5011(3) 0.0343(9) Uani 1 1 d .
H3A H 1.1387 0.0266 0.5531 0.041 Uiso 1 1 calc R
H3B H 1.0940 0.0269 0.4403 0.041 Uiso 1 1 calc R
N4 N 0.5559(5) 0.3416(4) 0.0737(5) 0.0592(14) Uani 1 1 d .
N5 N 0.6470(4) 0.2459(3) -0.0522(3) 0.0431(10) Uani 1 1 d D
H6A H 0.6652 0.3074 -0.0126 0.052 Uiso 1 1 calc R
N6 N 0.7587(4) 0.0791(3) -0.0966(3) 0.0352(9) Uani 1 1 d .
O1 O 0.4799(4) 0.0617(4) 0.3082(4) 0.0688(13) Uani 1 1 d .
O2 O 0.6793(4) 0.0705(3) 0.2726(3) 0.0455(9) Uani 1 1 d .
O3 O 0.8762(3) 0.1761(2) 0.4398(2) 0.0307(7) Uani 1 1 d .
O4 O 1.1939(4) 0.3502(3) 0.3765(3) 0.0484(9) Uani 1 1 d .
O5 O 1.0618(3) 0.2108(2) 0.3191(3) 0.0354(7) Uani 1 1 d .
O6 O 0.8072(3) 0.2354(2) 0.1697(2) 0.0313(7) Uani 1 1 d .
O7 O 0.8427(4) 0.0439(2) 0.1123(2) 0.0331(7) Uani 1 1 d .
O8 O 0.9649(4) -0.0163(2) 0.3044(2) 0.0436(9) Uani 1 1 d .
O9 O 0.9270(5) -0.1785(3) 0.3046(3) 0.0614(12) Uani 1 1 d .
O1W O 0.5455(5) 0.0828(5) 0.0737(4) 0.0812(16) Uani 1 1 d .
H1WA H 0.5646 0.0862 0.1396 0.097 Uiso 1 1 d R
H1WB H 0.4580 0.0815 0.0493 0.097 Uiso 1 1 d R
C1 C 0.5936(5) 0.1039(4) 0.3217(4) 0.0385(11) Uani 1 1 d .
C2 C 0.6331(5) 0.1992(4) 0.3969(4) 0.0340(10) Uani 1 1 d .
C3 C 0.5252(6) 0.2578(4) 0.4107(5) 0.0463(13) Uani 1 1 d .
H3 H 0.4349 0.2339 0.3774 0.056 Uiso 1 1 calc R
C4 C 0.5472(6) 0.3507(5) 0.4726(5) 0.0550(15) Uani 1 1 d .
H4 H 0.4730 0.3877 0.4821 0.066 Uiso 1 1 calc R
C5 C 0.6800(6) 0.3869(4) 0.5193(5) 0.0483(13) Uani 1 1 d .
H5A H 0.6955 0.4504 0.5587 0.058 Uiso 1 1 calc R
C6 C 0.7934(5) 0.3307(4) 0.5094(4) 0.0345(10) Uani 1 1 d .
C7 C 0.7723(5) 0.2333(3) 0.4491(3) 0.0298(10) Uani 1 1 d .
C8 C 0.9280(5) 0.3805(4) 0.5591(4) 0.0370(11) Uani 1 1 d .
H8 H 0.9297 0.4469 0.5901 0.044 Uiso 1 1 calc R
C9 C 1.1733(6) 0.4023(4) 0.6147(4) 0.0459(13) Uani 1 1 d .
H9A H 1.1637 0.4471 0.6742 0.055 Uiso 1 1 calc R
H9B H 1.1950 0.4431 0.5661 0.055 Uiso 1 1 calc R
C10 C 1.2876(6) 0.3295(4) 0.6495(5) 0.0511(14) Uani 1 1 d .
H10A H 1.3774 0.3641 0.6647 0.061 Uiso 1 1 calc R
H10B H 1.2809 0.3035 0.7121 0.061 Uiso 1 1 calc R
C11 C 1.3569(5) 0.1582(4) 0.5855(5) 0.0484(14) Uani 1 1 d .
H11A H 1.3607 0.1396 0.6535 0.058 Uiso 1 1 calc R
H11B H 1.4504 0.1735 0.5840 0.058 Uiso 1 1 calc R
C12 C 1.2900(5) 0.0733(4) 0.5012(4) 0.0437(12) Uani 1 1 d .
H12A H 1.2947 0.0894 0.4341 0.052 Uiso 1 1 calc R
H12B H 1.3373 0.0111 0.5149 0.052 Uiso 1 1 calc R
C13 C 1.0918(5) 0.3026(3) 0.3150(3) 0.0293(10) Uani 1 1 d .
C14 C 1.0017(5) 0.3573(3) 0.2303(3) 0.0285(9) Uani 1 1 d .
C15 C 1.0583(5) 0.4485(4) 0.2151(4) 0.0357(11) Uani 1 1 d .
H15 H 1.1450 0.4715 0.2584 0.043 Uiso 1 1 calc R
C16 C 0.9915(6) 0.5054(4) 0.1391(4) 0.0427(12) Uani 1 1 d .
H16 H 1.0327 0.5652 0.1306 0.051 Uiso 1 1 calc R
C17 C 0.8620(6) 0.4721(4) 0.0755(4) 0.0415(12) Uani 1 1 d .
H17 H 0.8152 0.5105 0.0243 0.050 Uiso 1 1 calc R
C18 C 0.8009(5) 0.3829(4) 0.0866(4) 0.0360(11) Uani 1 1 d .
C19 C 0.8698(5) 0.3226(3) 0.1640(3) 0.0278(9) Uani 1 1 d .
C20 C 0.6585(6) 0.3634(5) 0.0262(5) 0.0567(15) Uani 1 1 d D
H20 H 0.6339 0.3653 -0.0453 0.068 Uiso 1 1 calc R
C21 C 0.4361(7) 0.2884(6) -0.0076(7) 0.079(2) Uani 1 1 d .
H21A H 0.3711 0.3368 -0.0391 0.094 Uiso 1 1 calc R
H21B H 0.3886 0.2424 0.0227 0.094 Uiso 1 1 calc R
C22 C 0.4944(6) 0.2301(5) -0.0888(5) 0.0629(17) Uani 1 1 d .
H22A H 0.4689 0.1587 -0.0967 0.075 Uiso 1 1 calc R
H22B H 0.4579 0.2547 -0.1556 0.075 Uiso 1 1 calc R
C23 C 0.7119(6) 0.2490(4) -0.1347(4) 0.0484(14) Uani 1 1 d .
H23A H 0.8056 0.2777 -0.1067 0.058 Uiso 1 1 calc R
H23B H 0.6601 0.2898 -0.1862 0.058 Uiso 1 1 calc R
C24 C 0.7125(6) 0.1401(4) -0.1833(4) 0.0462(13) Uani 1 1 d .
H24A H 0.6206 0.1171 -0.2264 0.055 Uiso 1 1 calc R
H24B H 0.7752 0.1344 -0.2262 0.055 Uiso 1 1 calc R
C25 C 0.8011(5) -0.0097(4) -0.1116(4) 0.0358(11) Uani 1 1 d .
H25 H 0.8040 -0.0330 -0.1787 0.043 Uiso 1 1 calc R
C26 C 0.8448(5) -0.0773(4) -0.0340(3) 0.0312(10) Uani 1 1 d .
C27 C 0.8705(5) -0.1759(4) -0.0700(4) 0.0387(11) Uani 1 1 d .
H27 H 0.8617 -0.1929 -0.1405 0.046 Uiso 1 1 calc R
C28 C 0.9080(6) -0.2484(4) -0.0048(4) 0.0408(12) Uani 1 1 d .
H28 H 0.9239 -0.3138 -0.0303 0.049 Uiso 1 1 calc R
C29 C 0.9219(5) -0.2219(4) 0.1002(4) 0.0344(10) Uani 1 1 d .
H29 H 0.9445 -0.2714 0.1446 0.041 Uiso 1 1 calc R
C30 C 0.9032(5) -0.1245(3) 0.1417(3) 0.0276(9) Uani 1 1 d .
C31 C 0.8628(4) -0.0492(3) 0.0747(3) 0.0268(9) Uani 1 1 d .
C32 C 0.9322(5) -0.1058(3) 0.2588(4) 0.0329(10) Uani 1 1 d .
O10 O 0.4755(8) 0.5134(4) 0.1748(5) 0.0953(19) Uani 1 1 d .
H10 H 0.4948 0.4699 0.1334 0.143 Uiso 1 1 calc R
C33 C 0.4266(13) 0.4696(10) 0.2405(10) 0.133(4) Uani 1 1 d U
H33A H 0.4964 0.4294 0.2795 0.200 Uiso 1 1 calc R
H33B H 0.3470 0.4269 0.2025 0.200 Uiso 1 1 calc R
H33C H 0.4008 0.5205 0.2875 0.200 Uiso 1 1 calc R

loop_
_atom_site_aniso_label
_atom_site_aniso_U_11
_atom_site_aniso_U_22
_atom_site_aniso_U_33
_atom_site_aniso_U_23
_atom_site_aniso_U_13
_atom_site_aniso_U_12
Cu1 0.0312(3) 0.0301(3) 0.0306(3) 0.0008(2) 0.0021(2) -0.0011(2)
Cu2 0.0402(3) 0.0280(3) 0.0248(3) 0.0042(2) 0.0000(2) 0.0017(2)
Mn1 0.0399(4) 0.0246(4) 0.0219(4) 0.0012(3) 0.0071(3) -0.0021(3)
N1 0.040(2) 0.030(2) 0.028(2) 0.0017(16) 0.0043(17) -0.0051(18)
N2 0.035(2) 0.043(2) 0.038(2) 0.0118(19) -0.0010(18) -0.0040(19)
N3 0.038(2) 0.037(2) 0.025(2) 0.0068(17) 0.0037(17) 0.0015(18)
N4 0.038(3) 0.061(3) 0.076(4) 0.002(3) 0.015(3) 0.011(2)
N5 0.039(2) 0.040(2) 0.039(2) 0.0065(19) -0.0073(19) 0.0017(19)
N6 0.043(2) 0.036(2) 0.0220(19) 0.0061(16) 0.0011(17) -0.0009(18)
O1 0.041(2) 0.068(3) 0.089(3) -0.020(3) 0.019(2) -0.020(2)
O2 0.048(2) 0.048(2) 0.037(2) -0.0105(16) 0.0143(17) -0.0171(17)
O3 0.0318(17) 0.0312(16) 0.0257(16) -0.0020(13) 0.0052(13) 0.0021(13)
O4 0.044(2) 0.050(2) 0.041(2) 0.0115(17) -0.0068(17) -0.0141(18)
O5 0.0378(18) 0.0318(18) 0.0330(18) 0.0096(14) 0.0023(14) -0.0019(14)
O6 0.0344(17) 0.0264(16) 0.0291(17) 0.0035(13) 0.0028(13) -0.0017(13)
O7 0.050(2) 0.0257(16) 0.0214(16) 0.0026(12) 0.0074(14) 0.0070(14)
O8 0.071(3) 0.0267(17) 0.0229(17) -0.0008(14) -0.0012(16) 0.0044(16)
O9 0.124(4) 0.032(2) 0.033(2) 0.0080(16) 0.027(2) 0.001(2)
O1W 0.052(3) 0.134(5) 0.045(3) -0.006(3) 0.001(2) -0.003(3)
C1 0.035(3) 0.043(3) 0.034(3) 0.006(2) 0.003(2) -0.004(2)
C2 0.034(3) 0.036(3) 0.031(2) 0.004(2) 0.008(2) 0.000(2)
C3 0.033(3) 0.050(3) 0.055(3) 0.006(3) 0.011(2) 0.000(2)
C4 0.047(3) 0.047(3) 0.073(4) 0.001(3) 0.023(3) 0.015(3)
C5 0.053(3) 0.040(3) 0.054(3) -0.004(3) 0.021(3) 0.007(2)
C6 0.039(3) 0.032(2) 0.032(2) 0.000(2) 0.011(2) 0.002(2)
C7 0.034(2) 0.031(2) 0.025(2) 0.0043(18) 0.0080(19) 0.0016(19)
C8 0.050(3) 0.029(2) 0.030(2) -0.0016(19) 0.009(2) -0.002(2)
C9 0.048(3) 0.039(3) 0.041(3) -0.003(2) 0.002(2) -0.012(2)
C10 0.044(3) 0.050(3) 0.044(3) 0.005(3) -0.010(2) -0.012(3)
C11 0.031(3) 0.056(3) 0.053(3) 0.018(3) -0.001(2) 0.003(2)
C12 0.039(3) 0.051(3) 0.044(3) 0.016(2) 0.011(2) 0.011(2)
C13 0.029(2) 0.035(3) 0.024(2) 0.0018(19) 0.0082(19) -0.0022(19)
C14 0.037(2) 0.026(2) 0.024(2) 0.0002(18) 0.0123(19) 0.0024(19)
C15 0.043(3) 0.031(2) 0.032(3) -0.002(2) 0.012(2) -0.004(2)
C16 0.059(3) 0.024(2) 0.047(3) 0.007(2) 0.017(3) -0.003(2)
C17 0.056(3) 0.030(3) 0.039(3) 0.012(2) 0.011(2) 0.012(2)
C18 0.042(3) 0.028(2) 0.036(3) 0.006(2) 0.008(2) 0.009(2)
C19 0.036(2) 0.023(2) 0.025(2) 0.0003(17) 0.0099(19) 0.0060(18)
C20 0.048(3) 0.059(4) 0.057(4) 0.019(3) 0.001(3) 0.011(3)
C21 0.038(3) 0.081(5) 0.108(6) 0.005(5) 0.009(4) 0.013(3)
C22 0.038(3) 0.070(4) 0.065(4) 0.011(3) -0.010(3) 0.005(3)
C23 0.061(4) 0.046(3) 0.033(3) 0.016(2) 0.001(3) 0.005(3)
C24 0.058(3) 0.048(3) 0.027(3) 0.012(2) -0.001(2) 0.001(3)
C25 0.043(3) 0.043(3) 0.020(2) 0.000(2) 0.007(2) 0.000(2)
C26 0.035(2) 0.035(2) 0.023(2) 0.0027(19) 0.0093(19) 0.001(2)
C27 0.050(3) 0.040(3) 0.027(2) -0.004(2) 0.015(2) 0.005(2)
C28 0.056(3) 0.032(3) 0.036(3) -0.004(2) 0.018(2) 0.008(2)
C29 0.043(3) 0.028(2) 0.034(3) 0.005(2) 0.014(2) 0.007(2)
C30 0.033(2) 0.026(2) 0.024(2) 0.0025(17) 0.0092(18) 0.0010(18)
C31 0.027(2) 0.028(2) 0.026(2) 0.0010(18) 0.0097(18) 0.0011(18)
C32 0.045(3) 0.028(2) 0.026(2) 0.0040(19) 0.010(2) 0.006(2)
O10 0.147(6) 0.069(3) 0.070(4) 0.011(3) 0.029(4) 0.038(4)
C33 0.138(7) 0.142(7) 0.134(7) -0.006(5) 0.074(6) -0.020(5)

loop_
_atom_type_symbol
_atom_type_description
_atom_type_scat_dispersion_real
_atom_type_scat_dispersion_imag
_atom_type_scat_source
C C 0.0033 0.0016 'International Tables Vol C Tables 4.2.6.8 and 6.1.1.4'
H H 0.0000 0.0000 'International Tables Vol C Tables 4.2.6.8 and 6.1.1.4'
N N 0.0061 0.0033 'International Tables Vol C Tables 4.2.6.8 and 6.1.1.4'
O O 0.0106 0.0060 'International Tables Vol C Tables 4.2.6.8 and 6.1.1.4'
Mn Mn 0.3368 0.7283 'International Tables Vol C Tables 4.2.6.8 and 6.1.1.4'
Cu Cu 0.3201 1.2651 'International Tables Vol C Tables 4.2.6.8 and 6.1.1.4'

loop_
_geom_angle_atom_site_label_1
_geom_angle_atom_site_label_2
_geom_angle_atom_site_label_3
_geom_angle
_geom_angle_site_symmetry_3
N1 Cu1 O3 92.42(15) .
N1 Cu1 N2 83.26(18) .
O3 Cu1 N2 161.93(16) .
N1 Cu1 N3 166.12(17) .
O3 Cu1 N3 101.26(15) .
N2 Cu1 N3 84.37(17) .
N1 Cu1 O9 83.77(15) 2_756
O3 Cu1 O9 104.02(16) 2_756
N2 Cu1 O9 92.98(18) 2_756
N3 Cu1 O9 90.60(15) 2_756
O7 Cu2 N6 93.92(15) .
O7 Cu2 O6 85.36(13) .
N6 Cu2 O6 157.63(16) .
O7 Cu2 N5 176.38(16) .
N6 Cu2 N5 82.63(18) .
O6 Cu2 N5 98.25(16) .
O7 Cu2 O1W 85.54(17) .
N6 Cu2 O1W 109.83(17) .
O6 Cu2 O1W 92.43(15) .
N5 Cu2 O1W 94.55(19) .
O8 Mn1 O5 97.41(14) .
O8 Mn1 O2 93.34(16) .
O5 Mn1 O2 159.60(14) .
O8 Mn1 O6 150.18(13) .
O5 Mn1 O6 83.08(12) .
O2 Mn1 O6 96.07(14) .
O8 Mn1 O7 78.83(12) .
O5 Mn1 O7 109.60(13) .
O2 Mn1 O7 89.44(13) .
O6 Mn1 O7 73.05(11) .
O8 Mn1 O3 96.64(12) .
O5 Mn1 O3 82.79(12) .
O2 Mn1 O3 78.78(12) .
O6 Mn1 O3 112.92(12) .
O7 Mn1 O3 167.16(12) .
C8 N1 C9 120.1(4) .
C8 N1 Cu1 125.6(3) .
C9 N1 Cu1 114.1(3) .
C11 N2 C10 117.7(4) .
C11 N2 Cu1 109.0(3) .
C10 N2 Cu1 106.4(3) .
C11 N2 H2 107.8 .
C10 N2 H2 107.8 .
Cu1 N2 H2 107.8 .
C12 N3 Cu1 108.0(3) .
C12 N3 H3A 110.1 .
Cu1 N3 H3A 110.1 .
C12 N3 H3B 110.1 .
Cu1 N3 H3B 110.1 .
H3A N3 H3B 108.4 .
C20 N4 C21 108.4(6) .
C23 N5 C22 114.4(5) .
C23 N5 Cu2 105.9(3) .
C22 N5 Cu2 115.7(4) .
C23 N5 H6A 106.8 .
C22 N5 H6A 106.8 .
Cu2 N5 H6A 106.8 .
C25 N6 C24 120.8(4) .
C25 N6 Cu2 125.2(3) .
C24 N6 Cu2 114.1(3) .
C1 O2 Mn1 132.7(3) .
C7 O3 Cu1 126.4(3) .
C7 O3 Mn1 115.5(3) .
Cu1 O3 Mn1 105.70(14) .
C13 O5 Mn1 134.1(3) .
C19 O6 Cu2 113.6(3) .
C19 O6 Mn1 129.6(3) .
Cu2 O6 Mn1 99.69(13) .
C31 O7 Cu2 127.0(3) .
C31 O7 Mn1 133.0(3) .
Cu2 O7 Mn1 99.53(13) .
C32 O8 Mn1 132.3(3) .
C32 O9 Cu1 134.8(3) 2_756
Cu2 O1W H1WA 107.0 .
Cu2 O1W H1WB 139.1 .
H1WA O1W H1WB 107.7 .
O1 C1 O2 122.5(5) .
O1 C1 C2 119.0(5) .
O2 C1 C2 118.4(4) .
C3 C2 C7 119.8(5) .
C3 C2 C1 116.3(4) .
C7 C2 C1 123.8(4) .
C4 C3 C2 122.4(5) .
C4 C3 H3 118.8 .
C2 C3 H3 118.8 .
C5 C4 C3 118.7(5) .
C5 C4 H4 120.7 .
C3 C4 H4 120.7 .
C4 C5 C6 121.6(5) .
C4 C5 H5A 119.2 .
C6 C5 H5A 119.2 .
C5 C6 C7 120.2(5) .
C5 C6 C8 115.6(4) .
C7 C6 C8 124.1(4) .
O3 C7 C2 120.4(4) .
O3 C7 C6 122.5(4) .
C2 C7 C6 117.1(4) .
N1 C8 C6 125.9(4) .
N1 C8 H8 117.0 .
C6 C8 H8 117.0 .
N1 C9 C10 107.7(4) .
N1 C9 H9A 110.2 .
C10 C9 H9A 110.2 .
N1 C9 H9B 110.2 .
C10 C9 H9B 110.2 .
H9A C9 H9B 108.5 .
N2 C10 C9 107.7(4) .
N2 C10 H10A 110.2 .
C9 C10 H10A 110.2 .
N2 C10 H10B 110.2 .
C9 C10 H10B 110.2 .
H10A C10 H10B 108.5 .
N2 C11 C12 106.5(4) .
N2 C11 H11A 110.4 .
C12 C11 H11A 110.4 .
N2 C11 H11B 110.4 .
C12 C11 H11B 110.4 .
H11A C11 H11B 108.6 .
N3 C12 C11 107.4(4) .
N3 C12 H12A 110.2 .
C11 C12 H12A 110.2 .
N3 C12 H12B 110.2 .
C11 C12 H12B 110.2 .
H12A C12 H12B 108.5 .
O4 C13 O5 123.1(4) .
O4 C13 C14 117.4(4) .
O5 C13 C14 119.4(4) .
C15 C14 C19 118.3(4) .
C15 C14 C13 115.9(4) .
C19 C14 C13 125.8(4) .
C16 C15 C14 122.9(5) .
C16 C15 H15 118.5 .
C14 C15 H15 118.5 .
C15 C16 C17 118.7(5) .
C15 C16 H16 120.7 .
C17 C16 H16 120.7 .
C18 C17 C16 121.0(5) .
C18 C17 H17 119.5 .
C16 C17 H17 119.5 .
C17 C18 C19 120.8(5) .
C17 C18 C20 115.8(5) .
C19 C18 C20 122.8(5) .
O6 C19 C14 123.5(4) .
O6 C19 C18 118.3(4) .
C14 C19 C18 118.2(4) .
N4 C20 C18 121.2(6) .
N4 C20 H20 119.4 .
C18 C20 H20 119.4 .
N4 C21 C22 106.6(5) .
N4 C21 H21A 110.4 .
C22 C21 H21A 110.4 .
N4 C21 H21B 110.4 .
C22 C21 H21B 110.4 .
H21A C21 H21B 108.6 .
N5 C22 C21 107.5(5) .
N5 C22 H22A 110.2 .
C21 C22 H22A 110.2 .
N5 C22 H22B 110.2 .
C21 C22 H22B 110.2 .
H22A C22 H22B 108.5 .
N5 C23 C24 106.2(4) .
N5 C23 H23A 110.5 .
C24 C23 H23A 110.5 .
N5 C23 H23B 110.5 .
C24 C23 H23B 110.5 .
H23A C23 H23B 108.7 .
N6 C24 C23 106.7(4) .
N6 C24 H24A 110.4 .
C23 C24 H24A 110.4 .
N6 C24 H24B 110.4 .
C23 C24 H24B 110.4 .
H24A C24 H24B 108.6 .
N6 C25 C26 125.8(4) .
N6 C25 H25 117.1 .
C26 C25 H25 117.1 .
C27 C26 C31 119.6(4) .
C27 C26 C25 116.3(4) .
C31 C26 C25 124.1(4) .
C28 C27 C26 122.0(4) .
C28 C27 H27 119.0 .
C26 C27 H27 119.0 .
C27 C28 C29 118.4(4) .
C27 C28 H28 120.8 .
C29 C28 H28 120.8 .
C28 C29 C30 122.5(4) .
C28 C29 H29 118.7 .
C30 C29 H29 118.7 .
C29 C30 C31 119.5(4) .
C29 C30 C32 116.2(4) .
C31 C30 C32 124.2(4) .
O7 C31 C30 120.6(4) .
O7 C31 C26 121.5(4) .
C30 C31 C26 117.8(4) .
O9 C32 O8 123.5(4) .
O9 C32 C30 117.8(4) .
O8 C32 C30 118.6(4) .
C33 O10 H10 109.5 .
O10 C33 H33A 109.5 .
O10 C33 H33B 109.5 .
H33A C33 H33B 109.5 .
O10 C33 H33C 109.5 .
H33A C33 H33C 109.5 .
H33B C33 H33C 109.5 .

loop_
_geom_bond_atom_site_label_1
_geom_bond_atom_site_label_2
_geom_bond_distance
_geom_bond_site_symmetry_2
Cu1 N1 1.952(4) .
Cu1 O3 1.964(3) .
Cu1 N2 2.006(4) .
Cu1 N3 2.011(4) .
Cu1 O9 2.407(4) 2_756
Cu2 O7 1.906(3) .
Cu2 N6 1.928(4) .
Cu2 O6 1.977(3) .
Cu2 N5 1.983(4) .
Cu2 O1W 2.414(5) .
Mn1 O8 2.089(3) .
Mn1 O5 2.090(3) .
Mn1 O2 2.104(4) .
Mn1 O6 2.177(3) .
Mn1 O7 2.246(3) .
Mn1 O3 2.258(3) .
N1 C8 1.271(7) .
N1 C9 1.474(6) .
N2 C11 1.470(7) .
N2 C10 1.471(7) .
N2 H2 0.9100 .
N3 C12 1.479(6) .
N3 H3A 0.9000 .
N3 H3B 0.9000 .
N4 C20 1.409(8) .
N4 C21 1.489(9) .
N5 C23 1.448(7) .
N5 C22 1.483(7) .
N5 H6A 0.9100 .
N6 C25 1.274(6) .
N6 C24 1.475(6) .
O1 C1 1.231(6) .
O2 C1 1.283(6) .
O3 C7 1.326(6) .
O4 C13 1.239(6) .
O5 C13 1.270(6) .
O6 C19 1.340(5) .
O7 C31 1.322(5) .
O8 C32 1.269(6) .
O9 C32 1.219(6) .
O9 Cu1 2.407(4) 2_756
O1W H1WA 0.8500 .
O1W H1WB 0.8499 .
C1 C2 1.502(7) .
C2 C3 1.387(7) .
C2 C7 1.425(7) .
C3 C4 1.386(8) .
C3 H3 0.9300 .
C4 C5 1.365(8) .
C4 H4 0.9300 .
C5 C6 1.401(7) .
C5 H5A 0.9300 .
C6 C7 1.428(6) .
C6 C8 1.448(7) .
C8 H8 0.9300 .
C9 C10 1.520(8) .
C9 H9A 0.9700 .
C9 H9B 0.9700 .
C10 H10A 0.9700 .
C10 H10B 0.9700 .
C11 C12 1.508(8) .
C11 H11A 0.9700 .
C11 H11B 0.9700 .
C12 H12A 0.9700 .
C12 H12B 0.9700 .
C13 C14 1.512(6) .
C14 C15 1.401(7) .
C14 C19 1.416(7) .
C15 C16 1.372(7) .
C15 H15 0.9300 .
C16 C17 1.381(8) .
C16 H16 0.9300 .
C17 C18 1.379(7) .
C17 H17 0.9300 .
C18 C19 1.421(7) .
C18 C20 1.442(8) .
C20 H20 0.9300 .
C21 C22 1.522(10) .
C21 H21A 0.9700 .
C21 H21B 0.9700 .
C22 H22A 0.9700 .
C22 H22B 0.9700 .
C23 C24 1.519(8) .
C23 H23A 0.9700 .
C23 H23B 0.9700 .
C24 H24A 0.9700 .
C24 H24B 0.9700 .
C25 C26 1.441(7) .
C25 H25 0.9300 .
C26 C27 1.397(7) .
C26 C31 1.429(6) .
C27 C28 1.368(7) .
C27 H27 0.9300 .
C28 C29 1.386(7) .
C28 H28 0.9300 .
C29 C30 1.386(6) .
C29 H29 0.9300 .
C30 C31 1.417(6) .
C30 C32 1.512(6) .
O10 C33 1.319(12) .
O10 H10 0.8200 .
C33 H33A 0.9600 .
C33 H33B 0.9600 .
C33 H33C 0.9600 .

loop_
_geom_hbond_atom_site_label_D
_geom_hbond_atom_site_label_H
_geom_hbond_atom_site_label_A
_geom_hbond_distance_DH
_geom_hbond_distance_HA
_geom_hbond_distance_DA
_geom_hbond_angle_DHA
_geom_hbond_site_symmetry_A
N2 H2 O4 0.91 2.18 2.949(6) 142.5 .
N3 H3A O8 0.90 2.45 3.238(5) 145.8 2_756
N3 H3B O8 0.90 1.94 2.826(5) 166.2 .
N5 H6A N4 0.91 1.84 2.396(7) 117.0 .
O1W H1WA O2 0.85 1.88 2.666(6) 153.9 .
O10 H10 N4 0.82 1.98 2.768(7) 161.4 .

loop_
_geom_torsion_atom_site_label_1
_geom_torsion_atom_site_label_2
_geom_torsion_atom_site_label_3
_geom_torsion_atom_site_label_4
_geom_torsion
_geom_torsion_site_symmetry_1
O3 Cu1 N1 C8 16.3(4) .
N2 Cu1 N1 C8 178.7(4) .
N3 Cu1 N1 C8 -154.1(6) .
O9 Cu1 N1 C8 -87.5(4) 2_756
O3 Cu1 N1 C9 -169.0(3) .
N2 Cu1 N1 C9 -6.6(3) .
N3 Cu1 N1 C9 20.6(9) .
O9 Cu1 N1 C9 87.2(4) 2_756
N1 Cu1 N2 C11 158.6(4) .
O3 Cu1 N2 C11 -124.4(5) .
N3 Cu1 N2 C11 -15.1(4) .
O9 Cu1 N2 C11 75.3(4) 2_756
N1 Cu1 N2 C10 30.7(3) .
O3 Cu1 N2 C10 107.7(6) .
N3 Cu1 N2 C10 -143.0(3) .
O9 Cu1 N2 C10 -52.7(3) 2_756
N1 Cu1 N3 C12 -42.0(8) .
O3 Cu1 N3 C12 147.8(3) .
N2 Cu1 N3 C12 -14.8(3) .
O9 Cu1 N3 C12 -107.8(3) 2_756
N6 Cu2 N5 C23 -34.9(3) .
O6 Cu2 N5 C23 122.5(3) .
O1W Cu2 N5 C23 -144.4(3) .
N6 Cu2 N5 C22 93.0(4) .
O6 Cu2 N5 C22 -109.6(4) .
O1W Cu2 N5 C22 -16.5(4) .
O7 Cu2 N6 C25 8.3(4) .
O6 Cu2 N6 C25 95.6(5) .
N5 Cu2 N6 C25 -170.6(4) .
O1W Cu2 N6 C25 -78.4(4) .
O7 Cu2 N6 C24 -171.7(4) .
O6 Cu2 N6 C24 -84.4(5) .
N5 Cu2 N6 C24 9.4(4) .
O1W Cu2 N6 C24 101.6(4) .
O8 Mn1 O2 C1 126.6(5) .
O5 Mn1 O2 C1 4.7(8) .
O6 Mn1 O2 C1 -81.7(5) .
O7 Mn1 O2 C1 -154.6(5) .
O3 Mn1 O2 C1 30.5(5) .
N1 Cu1 O3 C7 -17.9(4) .
N2 Cu1 O3 C7 -93.5(6) .
N3 Cu1 O3 C7 159.7(3) .
O9 Cu1 O3 C7 66.2(4) 2_756
N1 Cu1 O3 Mn1 121.77(16) .
N2 Cu1 O3 Mn1 46.2(6) .
N3 Cu1 O3 Mn1 -60.57(17) .
O9 Cu1 O3 Mn1 -154.05(13) 2_756
O8 Mn1 O3 C7 -147.2(3) .
O5 Mn1 O3 C7 116.2(3) .
O2 Mn1 O3 C7 -55.1(3) .
O6 Mn1 O3 C7 36.8(3) .
O7 Mn1 O3 C7 -78.7(6) .
O8 Mn1 O3 Cu1 68.06(17) .
O5 Mn1 O3 Cu1 -28.61(15) .
O2 Mn1 O3 Cu1 160.17(18) .
O6 Mn1 O3 Cu1 -107.93(15) .
O7 Mn1 O3 Cu1 136.5(5) .
O8 Mn1 O5 C13 173.6(4) .
O2 Mn1 O5 C13 -65.2(6) .
O6 Mn1 O5 C13 23.6(4) .
O7 Mn1 O5 C13 92.9(4) .
O3 Mn1 O5 C13 -90.6(4) .
O7 Cu2 O6 C19 128.8(3) .
N6 Cu2 O6 C19 39.7(5) .
N5 Cu2 O6 C19 -50.9(3) .
O1W Cu2 O6 C19 -145.9(3) .
O7 Cu2 O6 Mn1 -12.43(14) .
N6 Cu2 O6 Mn1 -101.5(4) .
N5 Cu2 O6 Mn1 167.84(16) .
O1W Cu2 O6 Mn1 72.88(17) .
O8 Mn1 O6 C19 -100.8(4) .
O5 Mn1 O6 C19 -7.9(4) .
O2 Mn1 O6 C19 151.6(4) .
O7 Mn1 O6 C19 -120.9(4) .
O3 Mn1 O6 C19 71.2(4) .
O8 Mn1 O6 Cu2 31.1(3) .
O5 Mn1 O6 Cu2 123.94(15) .
O2 Mn1 O6 Cu2 -76.57(15) .
O7 Mn1 O6 Cu2 10.98(13) .
O3 Mn1 O6 Cu2 -156.93(12) .
N6 Cu2 O7 C31 -17.4(4) .
O6 Cu2 O7 C31 -175.0(4) .
O1W Cu2 O7 C31 92.2(4) .
N6 Cu2 O7 Mn1 169.61(16) .
O6 Cu2 O7 Mn1 12.04(14) .
O1W Cu2 O7 Mn1 -80.77(16) .
O8 Mn1 O7 C31 6.4(4) .
O5 Mn1 O7 C31 100.3(4) .
O2 Mn1 O7 C31 -87.2(4) .
O6 Mn1 O7 C31 176.3(4) .
O3 Mn1 O7 C31 -64.0(7) .
O8 Mn1 O7 Cu2 178.66(18) .
O5 Mn1 O7 Cu2 -87.37(16) .
O2 Mn1 O7 Cu2 85.14(17) .
O6 Mn1 O7 Cu2 -11.38(13) .
O3 Mn1 O7 Cu2 108.3(5) .
O5 Mn1 O8 C32 -144.3(5) .
O2 Mn1 O8 C32 53.0(5) .
O6 Mn1 O8 C32 -55.3(6) .
O7 Mn1 O8 C32 -35.7(4) .
O3 Mn1 O8 C32 132.1(4) .
Mn1 O2 C1 O1 179.4(4) .
Mn1 O2 C1 C2 0.6(7) .
O1 C1 C2 C3 -28.0(7) .
O2 C1 C2 C3 150.8(5) .
O1 C1 C2 C7 155.0(5) .
O2 C1 C2 C7 -26.2(7) .
C7 C2 C3 C4 1.4(8) .
C1 C2 C3 C4 -175.8(5) .
C2 C3 C4 C5 1.7(10) .
C3 C4 C5 C6 -2.5(10) .
C4 C5 C6 C7 0.2(9) .
C4 C5 C6 C8 177.2(5) .
Cu1 O3 C7 C2 -170.4(3) .
Mn1 O3 C7 C2 53.2(5) .
Cu1 O3 C7 C6 10.4(6) .
Mn1 O3 C7 C6 -126.0(4) .
C3 C2 C7 O3 177.3(5) .
C1 C2 C7 O3 -5.8(7) .
C3 C2 C7 C6 -3.5(7) .
C1 C2 C7 C6 173.4(4) .
C5 C6 C7 O3 -178.1(5) .
C8 C6 C7 O3 5.2(7) .
C5 C6 C7 C2 2.8(7) .
C8 C6 C7 C2 -173.9(4) .
C9 N1 C8 C6 178.1(5) .
Cu1 N1 C8 C6 -7.5(7) .
C5 C6 C8 N1 176.2(5) .
C7 C6 C8 N1 -7.0(8) .
C8 N1 C9 C10 156.7(5) .
Cu1 N1 C9 C10 -18.3(5) .
C11 N2 C10 C9 -170.9(5) .
Cu1 N2 C10 C9 -48.4(5) .
N1 C9 C10 N2 43.5(6) .
C10 N2 C11 C12 162.3(5) .
Cu1 N2 C11 C12 41.1(5) .
Cu1 N3 C12 C11 41.2(5) .
N2 C11 C12 N3 -54.4(5) .
Mn1 O5 C13 O4 152.6(4) .
Mn1 O5 C13 C14 -28.7(6) .
O4 C13 C14 C15 13.6(6) .
O5 C13 C14 C15 -165.2(4) .
O4 C13 C14 C19 -168.9(4) .
O5 C13 C14 C19 12.4(7) .
C19 C14 C15 C16 0.1(7) .
C13 C14 C15 C16 177.8(4) .
C14 C15 C16 C17 0.9(8) .
C15 C16 C17 C18 -0.8(8) .
C16 C17 C18 C19 -0.1(8) .
C16 C17 C18 C20 171.5(5) .
Cu2 O6 C19 C14 -126.5(4) .
Mn1 O6 C19 C14 0.3(6) .
Cu2 O6 C19 C18 52.8(5) .
Mn1 O6 C19 C18 179.6(3) .
C15 C14 C19 O6 178.4(4) .
C13 C14 C19 O6 0.9(7) .
C15 C14 C19 C18 -1.0(6) .
C13 C14 C19 C18 -178.5(4) .
C17 C18 C19 O6 -178.4(4) .
C20 C18 C19 O6 10.7(7) .
C17 C18 C19 C14 1.0(7) .
C20 C18 C19 C14 -169.9(5) .
C21 N4 C20 C18 -158.9(5) .
C17 C18 C20 N4 -126.3(6) .
C19 C18 C20 N4 45.0(8) .
C20 N4 C21 C22 29.9(8) .
C23 N5 C22 C21 -146.4(6) .
Cu2 N5 C22 C21 90.1(6) .
N4 C21 C22 N5 2.5(8) .
C22 N5 C23 C24 -76.0(6) .
Cu2 N5 C23 C24 52.6(5) .
C25 N6 C24 C23 -163.0(5) .
Cu2 N6 C24 C23 17.0(6) .
N5 C23 C24 N6 -45.1(6) .
C24 N6 C25 C26 -178.2(5) .
Cu2 N6 C25 C26 1.9(7) .
N6 C25 C26 C27 172.0(5) .
N6 C25 C26 C31 -8.0(8) .
C31 C26 C27 C28 2.3(8) .
C25 C26 C27 C28 -177.7(5) .
C26 C27 C28 C29 -0.6(8) .
C27 C28 C29 C30 -2.0(8) .
C28 C29 C30 C31 2.8(7) .
C28 C29 C30 C32 -175.7(5) .
Cu2 O7 C31 C30 -163.9(3) .
Mn1 O7 C31 C30 6.6(6) .
Cu2 O7 C31 C26 16.2(6) .
Mn1 O7 C31 C26 -173.4(3) .
C29 C30 C31 O7 179.1(4) .
C32 C30 C31 O7 -2.6(7) .
C29 C30 C31 C26 -0.9(6) .
C32 C30 C31 C26 177.4(4) .
C27 C26 C31 O7 178.5(4) .
C25 C26 C31 O7 -1.5(7) .
C27 C26 C31 C30 -1.5(7) .
C25 C26 C31 C30 178.5(4) .
Cu1 O9 C32 O8 12.9(9) 2_756
Cu1 O9 C32 C30 -169.6(4) 2_756
Mn1 O8 C32 O9 -133.8(5) .
Mn1 O8 C32 C30 48.6(7) .
C29 C30 C32 O9 -22.3(7) .
C31 C30 C32 O9 159.4(5) .
C29 C30 C32 O8 155.4(5) .
C31 C30 C32 O8 -23.0(7) .
